data_4129246
loop_
_publ_author_name
'Dielmann, Fabian'
'Andrada, Diego M.'
'Frenking, Gernot'
'Bertrand, Guy'

_publ_section_title
;
 Isolation of bridging and terminal coinage metal-nitrene complexes.
;
_journal_issue 10
_journal_name_full 'Journal of the American Chemical Society'
_journal_page_first 3800
_journal_page_last 3802
_journal_paper_doi 10.1021/ja5007355
_journal_volume 136
_journal_year 2014
_chemical_compound_source 'see text'
_chemical_formula_moiety 'C56 H76 Cu2 F6 N7 O6 P S2'
_chemical_formula_sum 'C56 H76 Cu2 F6 N7 O6 P S2'
_chemical_formula_weight 1279.45
_space_group_crystal_system monoclinic
_space_group_IT_number 15
_space_group_name_Hall '-C 2yc'
_space_group_name_H-M_alt 'C 1 2/c 1'
_symmetry_Int_Tables_number 15
_atom_sites_solution_hydrogens geom
_atom_sites_solution_primary direct
_atom_sites_solution_secondary difmap
_audit_creation_date 'Jul 11 13:05:25 2013'
_audit_creation_method 'PLATON <TABLE ACC> option'
_cell_angle_alpha 90
_cell_angle_beta 107.266(2)
_cell_angle_gamma 90
_cell_formula_units_Z 4
_cell_length_a 20.2148(12)
_cell_length_b 15.3370(8)
_cell_length_c 22.5133(11)
_cell_measurement_reflns_used 4635
_cell_measurement_temperature 100(2)
_cell_measurement_theta_max 26.63
_cell_measurement_theta_min 2.30
_cell_volume 6665.4(6)
_computing_cell_refinement 'Bruker SAINT'
_computing_data_collection 'Bruker APEX2'
_computing_data_reduction 'Bruker SAINT'
_computing_molecular_graphics
;
O. V. Dolomanov, L. J. Bourhis, R. J. Gildea, J. A. K. Howard and H. Puschmann,
OLEX2: a complete structure solution, refinement and analysis program.
J. Appl. Cryst. (2009). 42, 339-341.
;
_computing_publication_material
;
O. V. Dolomanov, L. J. Bourhis, R. J. Gildea, J. A. K. Howard and H. Puschmann,
OLEX2: a complete structure solution, refinement and analysis program.
J. Appl. Cryst. (2009). 42, 339-341.
;
_computing_structure_refinement
;
XL, G.M. Sheldrick, Acta Cryst.
(2008). A64, 112-122
;
_computing_structure_solution
;
XS, G.M. Sheldrick, Acta Cryst.
(2008). A64, 112-122
;
_diffrn_ambient_temperature 100(2)
_diffrn_measured_fraction_theta_full 0.994
_diffrn_measured_fraction_theta_max 0.994
_diffrn_measurement_device_type 'Bruker APEX-II CCD'
_diffrn_measurement_method '\f and \w scans'
_diffrn_radiation_monochromator graphite
_diffrn_radiation_probe x-ray
_diffrn_radiation_type MoK\a
_diffrn_radiation_wavelength 0.71073
_diffrn_reflns_av_R_equivalents 0.0405
_diffrn_reflns_av_unetI/netI 0.0329
_diffrn_reflns_limit_h_max 25
_diffrn_reflns_limit_h_min -21
_diffrn_reflns_limit_k_max 19
_diffrn_reflns_limit_k_min -19
_diffrn_reflns_limit_l_max 28
_diffrn_reflns_limit_l_min -28
_diffrn_reflns_number 41188
_diffrn_reflns_reduction_process
;
;
_diffrn_reflns_theta_full 26.43
_diffrn_reflns_theta_max 26.43
_diffrn_reflns_theta_min 1.78
_diffrn_source 'sealed tube'
_diffrn_standards_number 0
_exptl_absorpt_coefficient_mu 0.790
_exptl_absorpt_correction_T_max 0.2602
_exptl_absorpt_correction_T_min 0.2105
_exptl_absorpt_correction_type multi-scan
_exptl_absorpt_process_details
;
SADABS-2012/1 (Bruker,2012) was used for absorption correction.
wR2(int) was 0.0485 before and 0.0431 after correction.
The Ratio of minimum to maximum transmission is 0.9462.
The \l/2 correction factor is 0.0015.
;
_exptl_crystal_colour colorless
_exptl_crystal_density_diffrn 1.275
_exptl_crystal_density_method 'Not Measured'
_exptl_crystal_description block
_exptl_crystal_F_000 2672
_exptl_crystal_size_max 0.181
_exptl_crystal_size_mid 0.153
_exptl_crystal_size_min 0.132
_platon_squeeze_details
;
The difference map peaklist indicates that one disordered pentane molecule per 
asymmetric unit sits on a special position. It was impossible to refine any 
reasonable molecule from difference Fourier peaks. Therefore the midpoint, the 
size and the number of electrons in that void were refined and the contribution 
to the calculated structure factors of the disordered solvent is taken into account
by back-Fourier transformation with the program SQUEEZE (Sluis and Spek, 1990). 
Two voids were found in the unit cell with 168 electrons in each void. This 
electron number corresponds to four pentane molecules in each void.
;
_refine_diff_density_max 1.018
_refine_diff_density_min -1.345
_refine_diff_density_rms 0.140
_refine_ls_extinction_method none
_refine_ls_goodness_of_fit_ref 1.032
_refine_ls_hydrogen_treatment constr
_refine_ls_matrix_type full
_refine_ls_number_constraints 0
_refine_ls_number_parameters 433
_refine_ls_number_reflns 6820
_refine_ls_number_restraints 60
_refine_ls_restrained_S_all 1.032
_refine_ls_R_factor_all 0.0783
_refine_ls_R_factor_gt 0.0666
_refine_ls_shift/su_max 0.002
_refine_ls_shift/su_mean 0.000
_refine_ls_structure_factor_coef Fsqd
_refine_ls_weighting_details 'calc w=1/[\s^2^(Fo^2^)+(0.1360P)^2^+27.7662P] where P=(Fo^2^+2Fc^2^)/3'
_refine_ls_weighting_scheme calc
_refine_ls_wR_factor_gt 0.2009
_refine_ls_wR_factor_ref 0.2104
_reflns_number_gt 5616
_reflns_number_total 6820
_reflns_threshold_expression >2\s(i)
_cod_data_source_file ja5007355_si_001.cif
_cod_data_source_block 2a-DF457
_cod_database_code 4129246
_olex2_refinement_description
;
1. Others
 Fixed Sof: F1A(0.75) F2A(0.75) F3A(0.75) O1A(0.75) O2A(0.75) O3A(0.75)
 C28A(0.75) F1B(0.25) F2B(0.25) F3B(0.25) O1B(0.25) O2B(0.25) O3B(0.25)
 C28B(0.25)
 Fixed U12: P1(0) N1(0)
 Fixed U23: P1(0) N1(0)
 Fixed Uiso: H2A(0.025) H2B(0.025) H3A(0.02) H3B(0.02) H6(0.023) H7(0.029)
 H8(0.023) H13(0.018) H14A(0.052) H14B(0.052) H14C(0.052) H15A(0.035)
 H15B(0.035) H15C(0.035) H18(0.026) H19(0.03) H20(0.025) H22(0.023) H23A(0.045)
 H23B(0.045) H23C(0.045) H24A(0.055) H24B(0.055) H24C(0.055) H25(0.022)
 H26A(0.044) H26B(0.044) H26C(0.044) H27A(0.054) H27B(0.054) H27C(0.054)
 H10(0.017) H11A(0.032) H11B(0.032) H11C(0.032) H12A(0.034) H12B(0.034)
 H12C(0.034)
 Fixed X: P1(1) N1(1) H2A(0.941) H2B(0.9252) H3A(1.0364) H3B(1.055) H6(0.756)
 H7(0.6973) H8(0.7525) H13(0.9248) H14A(0.7909) H14B(0.8605) H14C(0.8381)
 H15A(0.8983) H15B(0.8981) H15C(0.8279) H18(1.2755) H19(1.2884) H20(1.1986)
 H22(1.0281) H23A(1.0768) H23B(1.0004) H23C(1.0303) H24A(1.1) H24B(1.0455)
 H24C(1.1222) H25(1.1173) H26A(1.1616) H26B(1.1796) H26C(1.2365) H27A(1.2568)
 H27B(1.2003) H27C(1.1943) H10(0.9346) H11A(0.862) H11B(0.8877) H11C(0.8121)
 H12A(0.8269) H12B(0.9023) H12C(0.8892)
 Fixed Y: H2A(0.8372) H2B(0.7366) H3A(0.7167) H3B(0.8149) H6(0.9417)
 H7(0.8198) H8(0.6863) H13(0.64) H14A(0.5691) H14B(0.5218) H14C(0.6051)
 H15A(0.6301) H15B(0.5374) H15C(0.5846) H18(0.7541) H19(0.6053) H20(0.5162)
 H22(0.5884) H23A(0.4639) H23B(0.4698) H23C(0.5439) H24A(0.5218) H24B(0.4545)
 H24C(0.4513) H25(0.8705) H26A(0.861) H26B(0.9518) H26C(0.879) H27A(0.8893)
 H27B(0.9623) H27C(0.878) H10(0.9539) H11A(0.9483) H11B(1.0433) H11C(1.0156)
 H12A(1.057) H12B(1.09) H12C(1.0214)
 Fixed Z: P1(0.25) N1(0.25) H2A(0.0099) H2B(0.0121) H3A(0.019) H3B(0.0382)
 H6(0.0903) H7(0.1046) H8(0.1227) H13(0.1216) H14A(0.0666) H14B(0.0695)
 H14C(0.0281) H15A(0.2169) H15B(0.1875) H15C(0.1826) H18(0.2216) H19(0.2231)
 H20(0.1725) H22(0.0854) H23A(0.1813) H23B(0.1377) H23C(0.1862) H24A(0.0339)
 H24B(0.0433) H24C(0.0866) H25(0.1538) H26A(0.2631) H26B(0.2399) H26C(0.2589)
 H27A(0.1534) H27B(0.1335) H27C(0.0929) H10(0.097) H11A(-0.0082) H11B(0.0121)
 H11C(0.0089) H12A(0.1173) H12B(0.1245) H12C(0.1714)
;

loop_
_space_group_symop_id
_space_group_symop_operation_xyz
1 x,y,z
2 -x,y,1/2-z
3 -x,-y,-z
4 x,-y,1/2+z
5 1/2+x,1/2+y,z
6 1/2-x,1/2+y,1/2-z
7 1/2-x,1/2-y,-z
8 1/2+x,1/2-y,1/2+z

loop_
_atom_site_aniso_label
_atom_site_aniso_U_11
_atom_site_aniso_U_22
_atom_site_aniso_U_33
_atom_site_aniso_U_23
_atom_site_aniso_U_13
_atom_site_aniso_U_12
Cu1 0.0270(3) 0.0264(3) 0.0345(3) 0.0126(2) 0.0056(2) -0.0029(2)
S1 0.0268(6) 0.0345(6) 0.0252(5) 0.0085(4) 0.0053(4) -0.0095(4)
P1 0.0067(5) 0.0101(5) 0.0037(5) 0.0000 0.0019(4) 0.0000
F1A 0.059(3) 0.091(5) 0.081(4) -0.035(3) 0.028(3) 0.009(3)
F2A 0.071(3) 0.049(3) 0.045(2) -0.013(2) -0.015(2) -0.006(2)
F3A 0.095(4) 0.038(2) 0.052(3) 0.010(2) -0.014(3) 0.002(2)
O1A 0.042(2) 0.053(4) 0.030(4) 0.020(4) -0.005(4) -0.025(2)
O2A 0.031(3) 0.058(5) 0.047(3) -0.001(3) 0.017(2) -0.015(3)
O3A 0.039(2) 0.031(3) 0.0262(17) 0.001(3) 0.0075(15) -0.018(3)
N1 0.019(2) 0.0082(19) 0.024(2) 0.0000 0.0109(17) 0.0000
N2 0.0108(13) 0.0099(12) 0.0051(12) 0.0014(9) 0.0019(10) 0.0036(10)
N3 0.0068(13) 0.0162(13) 0.0048(11) 0.0054(10) 0.0032(10) 0.0055(10)
N4 0.0087(13) 0.0185(14) 0.0035(12) 0.0029(10) 0.0028(10) 0.0085(11)
C1 0.0073(14) 0.0070(13) 0.0045(13) -0.0003(10) 0.0014(11) 0.0011(11)
C2 0.0137(17) 0.045(2) 0.0043(14) 0.0057(14) 0.0028(12) 0.0122(16)
C3 0.0124(16) 0.0329(19) 0.0048(14) 0.0077(13) 0.0040(12) 0.0099(14)
C4 0.0051(14) 0.0179(16) 0.0063(13) 0.0033(11) 0.0022(11) 0.0024(12)
C5 0.0077(15) 0.0181(17) 0.0103(14) 0.0046(12) 0.0012(12) 0.0040(13)
C6 0.0094(16) 0.0274(19) 0.0194(17) 0.0070(14) 0.0041(13) 0.0082(14)
C7 0.0075(17) 0.041(2) 0.0226(18) 0.0045(16) 0.0043(14) 0.0045(15)
C8 0.0108(17) 0.030(2) 0.0164(16) 0.0047(14) 0.0034(13) -0.0020(14)
C9 0.0098(16) 0.0193(17) 0.0066(14) 0.0005(12) 0.0000(12) 0.0013(13)
C10 0.0109(16) 0.0159(16) 0.0150(16) 0.0053(13) 0.0019(13) 0.0033(13)
C11 0.021(2) 0.0229(19) 0.0191(18) 0.0097(14) 0.0041(15) 0.0013(15)
C12 0.022(2) 0.0184(18) 0.0260(19) 0.0006(15) 0.0061(15) 0.0054(15)
C13 0.0146(17) 0.0169(16) 0.0123(15) -0.0004(13) 0.0022(13) -0.0027(13)
C14 0.041(3) 0.037(2) 0.0189(19) -0.0100(17) -0.0033(17) 0.001(2)
C15 0.031(2) 0.0177(18) 0.0203(18) 0.0035(14) 0.0069(16) -0.0024(16)
C16 0.0085(15) 0.0198(16) 0.0058(13) 0.0041(12) 0.0024(11) 0.0090(13)
C17 0.0108(16) 0.0182(17) 0.0113(15) 0.0020(12) 0.0021(12) 0.0054(13)
C18 0.0102(17) 0.028(2) 0.0226(18) 0.0015(15) -0.0008(14) 0.0050(15)
C19 0.0137(18) 0.032(2) 0.0237(19) 0.0049(16) -0.0017(15) 0.0156(16)
C20 0.0195(19) 0.0215(18) 0.0209(17) 0.0024(14) 0.0053(14) 0.0148(15)
C21 0.0137(17) 0.0170(16) 0.0105(14) -0.0007(12) 0.0033(12) 0.0074(13)
C22 0.0193(18) 0.0183(17) 0.0154(16) -0.0054(13) 0.0001(13) 0.0091(15)
C23 0.029(2) 0.027(2) 0.032(2) -0.0009(17) 0.0066(18) -0.0072(17)
C24 0.039(3) 0.037(2) 0.032(2) -0.0194(19) 0.007(2) 0.007(2)
C25 0.0150(18) 0.0187(17) 0.0169(17) 0.0020(13) -0.0002(13) 0.0018(14)
C26 0.032(2) 0.0207(19) 0.029(2) -0.0055(16) -0.0012(17) 0.0037(17)
C27 0.037(3) 0.033(2) 0.040(2) 0.019(2) 0.015(2) 0.002(2)
C28A 0.041(4) 0.029(3) 0.043(4) -0.009(3) -0.006(3) 0.009(3)
F1B 0.035(7) 0.083(10) 0.067(9) -0.037(8) 0.018(7) -0.014(7)
F2B 0.051(8) 0.101(11) 0.074(10) -0.051(9) -0.016(7) 0.000(8)
F3B 0.099(12) 0.047(9) 0.147(15) 0.010(10) 0.046(11) -0.001(9)
O1B 0.042(3) 0.053(4) 0.030(4) 0.020(4) -0.005(4) -0.025(3)
O2B 0.031(3) 0.058(5) 0.047(3) -0.001(4) 0.017(2) -0.015(3)
O3B 0.039(2) 0.032(3) 0.0263(19) 0.001(3) 0.0076(17) -0.018(4)
C28B 0.045(9) 0.066(10) 0.060(9) -0.026(8) 0.025(8) -0.012(8)

loop_
_atom_site_label
_atom_site_type_symbol
_atom_site_thermal_displace_type
_atom_site_fract_x
_atom_site_fract_y
_atom_site_fract_z
_atom_site_occupancy
_atom_site_U_iso_or_equiv
_atom_site_calc_flag
_atom_site_refinement_flags
Cu1 Cu Uani 1.03706(3) 0.98494(3) 0.20982(2) 1.000 0.0301(2) . .
S1 S Uani 1.07113(6) 1.12902(7) 0.12910(5) 1.000 0.0294(3) . .
P1 P Uani 1.00000 0.80614(7) 0.25000 1.000 0.0068(3) . .
F1A F Uani 0.9948(3) 1.2309(5) 0.1703(3) 0.750 0.075(2) . .
F2A F Uani 1.1015(3) 1.2664(3) 0.1984(2) 0.750 0.0620(16) . .
F3A F Uani 1.0412(3) 1.2883(3) 0.1036(2) 0.750 0.0694(18) . .
O1A O Uani 1.0848(6) 1.0757(7) 0.1863(2) 0.750 0.045(2) . .
O2A O Uani 1.1357(3) 1.1395(4) 0.1127(3) 0.750 0.044(2) . .
O3A O Uani 1.0121(4) 1.1002(3) 0.0792(3) 0.750 0.0325(13) . .
N1 N Uani 1.00000 0.9046(3) 0.25000 1.000 0.0161(11) . .
N2 N Uani 1.01462(14) 0.74575(17) 0.19883(11) 1.000 0.0087(7) . .
N3 N Uani 0.94792(13) 0.79442(18) 0.09738(11) 1.000 0.0090(7) . .
N4 N Uani 1.05221(14) 0.73866(18) 0.11084(11) 1.000 0.0100(8) . .
C1 C Uani 1.00503(16) 0.76120(19) 0.13964(13) 1.000 0.0063(8) . .
C2 C Uani 0.95399(18) 0.7840(3) 0.03387(15) 1.000 0.0210(10) . .
C3 C Uani 1.02994(18) 0.7640(3) 0.04532(14) 1.000 0.0164(10) . .
C4 C Uani 0.87994(16) 0.8014(2) 0.10527(13) 1.000 0.0097(8) . .
C5 C Uani 0.84801(17) 0.8842(2) 0.09680(14) 1.000 0.0124(9) . .
C6 C Uani 0.77871(18) 0.8882(3) 0.09658(16) 1.000 0.0188(10) . .
C7 C Uani 0.74344(19) 0.8153(3) 0.10532(17) 1.000 0.0237(11) . .
C8 C Uani 0.77637(18) 0.7349(3) 0.11530(16) 1.000 0.0192(10) . .
C9 C Uani 0.84510(17) 0.7258(2) 0.11444(14) 1.000 0.0124(9) . .
C10 C Uani 0.88495(18) 0.9665(2) 0.08668(15) 1.000 0.0144(9) . .
C11 C Uani 0.8593(2) 0.9962(3) 0.01847(17) 1.000 0.0214(11) . .
C12 C Uani 0.8749(2) 1.0407(2) 0.12894(18) 1.000 0.0224(11) . .
C13 C Uani 0.87641(18) 0.6350(2) 0.12140(15) 1.000 0.0150(9) . .
C14 C Uani 0.8379(3) 0.5773(3) 0.06624(19) 1.000 0.0350(14) . .
C15 C Uani 0.8751(2) 0.5928(2) 0.18282(17) 1.000 0.0232(11) . .
C16 C Uani 1.11909(16) 0.7023(2) 0.14223(14) 1.000 0.0113(8) . .
C17 C Uani 1.17358(17) 0.7581(2) 0.17177(15) 1.000 0.0137(9) . .
C18 C Uani 1.23786(19) 0.7192(3) 0.20177(17) 1.000 0.0215(11) . .
C19 C Uani 1.2457(2) 0.6297(3) 0.20214(18) 1.000 0.0247(11) . .
C20 C Uani 1.19190(19) 0.5763(2) 0.17227(17) 1.000 0.0208(10) . .
C21 C Uani 1.12633(18) 0.6116(2) 0.14106(15) 1.000 0.0138(9) . .
C22 C Uani 1.06639(19) 0.5518(2) 0.10957(16) 1.000 0.0188(10) . .
C23 C Uani 1.0411(2) 0.5027(3) 0.1583(2) 1.000 0.0299(12) . .
C24 C Uani 1.0853(3) 0.4890(3) 0.0641(2) 1.000 0.0368(14) . .
C25 C Uani 1.16629(19) 0.8561(2) 0.17280(16) 1.000 0.0179(10) . .
C26 C Uani 1.1880(2) 0.8901(3) 0.23999(19) 1.000 0.0295(11) . .
C27 C Uani 1.2084(3) 0.9006(3) 0.1346(2) 1.000 0.0359(14) . .
C28A C Uani 1.0524(4) 1.2330(5) 0.1530(3) 0.750 0.042(2) . .
F1B F Uani 0.9903(7) 1.1818(12) 0.2037(8) 0.250 0.061(5) . .
F2B F Uani 1.0957(8) 1.2168(13) 0.2387(8) 0.250 0.083(6) . .
F3B F Uani 1.0324(11) 1.2909(12) 0.1599(12) 0.250 0.096(7) . .
O1B O Uani 1.082(2) 1.065(3) 0.1678(11) 0.250 0.045(2) . .
O2B O Uani 1.1253(13) 1.1743(13) 0.1179(12) 0.250 0.044(2) . .
O3B O Uani 1.0099(14) 1.1323(11) 0.0816(11) 0.250 0.0329(14) . .
C28B C Uani 1.0502(13) 1.1996(18) 0.1935(13) 0.250 0.055(5) . .
H2A H Uiso 0.94100 0.83720 0.00990 1.000 0.0250 calc R
H2B H Uiso 0.92520 0.73660 0.01210 1.000 0.0250 calc R
H3A H Uiso 1.03640 0.71670 0.01900 1.000 0.0200 calc R
H3B H Uiso 1.05500 0.81490 0.03820 1.000 0.0200 calc R
H6 H Uiso 0.75600 0.94170 0.09030 1.000 0.0230 calc R
H7 H Uiso 0.69730 0.81980 0.10460 1.000 0.0290 calc R
H8 H Uiso 0.75250 0.68630 0.12270 1.000 0.0230 calc R
H13 H Uiso 0.92480 0.64000 0.12160 1.000 0.0180 calc R
H14A H Uiso 0.79090 0.56910 0.06660 1.000 0.0520 calc R
H14B H Uiso 0.86050 0.52180 0.06950 1.000 0.0520 calc R
H14C H Uiso 0.83810 0.60510 0.02810 1.000 0.0520 calc R
H15A H Uiso 0.89830 0.63010 0.21690 1.000 0.0350 calc R
H15B H Uiso 0.89810 0.53740 0.18750 1.000 0.0350 calc R
H15C H Uiso 0.82790 0.58460 0.18260 1.000 0.0350 calc R
H18 H Uiso 1.27550 0.75410 0.22160 1.000 0.0260 calc R
H19 H Uiso 1.28840 0.60530 0.22310 1.000 0.0300 calc R
H20 H Uiso 1.19860 0.51620 0.17250 1.000 0.0250 calc R
H22 H Uiso 1.02810 0.58840 0.08540 1.000 0.0230 calc R
H23A H Uiso 1.07680 0.46390 0.18130 1.000 0.0450 calc R
H23B H Uiso 1.00040 0.46980 0.13770 1.000 0.0450 calc R
H23C H Uiso 1.03030 0.54390 0.18620 1.000 0.0450 calc R
H24A H Uiso 1.10000 0.52180 0.03390 1.000 0.0550 calc R
H24B H Uiso 1.04550 0.45450 0.04330 1.000 0.0550 calc R
H24C H Uiso 1.12220 0.45130 0.08660 1.000 0.0550 calc R
H25 H Uiso 1.11730 0.87050 0.15380 1.000 0.0220 calc R
H26A H Uiso 1.16160 0.86100 0.26310 1.000 0.0440 calc R
H26B H Uiso 1.17960 0.95180 0.23990 1.000 0.0440 calc R
H26C H Uiso 1.23650 0.87900 0.25890 1.000 0.0440 calc R
H27A H Uiso 1.25680 0.88930 0.15340 1.000 0.0540 calc R
H27B H Uiso 1.20030 0.96230 0.13350 1.000 0.0540 calc R
H27C H Uiso 1.19430 0.87800 0.09290 1.000 0.0540 calc R
H10 H Uiso 0.93460 0.95390 0.09700 1.000 0.0170 calc R
H11A H Uiso 0.86200 0.94830 -0.00820 1.000 0.0320 calc R
H11B H Uiso 0.88770 1.04330 0.01210 1.000 0.0320 calc R
H11C H Uiso 0.81210 1.01560 0.00890 1.000 0.0320 calc R
H12A H Uiso 0.82690 1.05700 0.11730 1.000 0.0340 calc R
H12B H Uiso 0.90230 1.09000 0.12450 1.000 0.0340 calc R
H12C H Uiso 0.88920 1.02140 0.17140 1.000 0.0340 calc R

loop_
_atom_type_symbol
_atom_type_description
_atom_type_scat_dispersion_real
_atom_type_scat_dispersion_imag
_atom_type_scat_source
S S 0.1246 0.1234 'International Tables Vol C Tables 4.2.6.8 and 6.1.1.4'
P P 0.1023 0.0942 'International Tables Vol C Tables 4.2.6.8 and 6.1.1.4'
O O 0.0106 0.0060 'International Tables Vol C Tables 4.2.6.8 and 6.1.1.4'
N N 0.0061 0.0033 'International Tables Vol C Tables 4.2.6.8 and 6.1.1.4'
F F 0.0171 0.0103 'International Tables Vol C Tables 4.2.6.8 and 6.1.1.4'
Cu Cu 0.3201 1.2651 'International Tables Vol C Tables 4.2.6.8 and 6.1.1.4'
H H 0.0000 0.0000 'International Tables Vol C Tables 4.2.6.8 and 6.1.1.4'
C C 0.0033 0.0016 'International Tables Vol C Tables 4.2.6.8 and 6.1.1.4'

loop_
_geom_angle_atom_site_label_1
_geom_angle_atom_site_label_2
_geom_angle_atom_site_label_3
_geom_angle
_geom_angle_site_symmetry_1
_geom_angle_site_symmetry_3
_geom_angle_publ_flag
O1A Cu1 N1 167.38(17) . . yes
O1B Cu1 N1 176.0(12) . . yes
O1A S1 O2A 109.2(5) . . yes
O1A S1 O3A 113.9(5) . . yes
O1A S1 C28A 103.7(4) . . yes
O2A S1 O3A 115.4(4) . . yes
O2A S1 C28A 105.4(4) . . yes
O3A S1 C28A 108.2(3) . . yes
O1B S1 O2B 121(2) . . yes
O1B S1 O3B 119.2(19) . . yes
O1B S1 C28B 87.2(18) . . yes
O2B S1 O3B 114.8(15) . . yes
O2B S1 C28B 102.4(13) . . yes
O3B S1 C28B 102.3(13) . . yes
N1 P1 N2 126.07(10) . 2_755 yes
N1 P1 N2 126.07(10) . . yes
N2 P1 N2 107.86(15) . 2_755 yes
Cu1 O1A S1 133.1(6) . . yes
Cu1 N1 Cu1 94.6(2) . 2_755 yes
Cu1 N1 P1 132.71(11) 2_755 . yes
Cu1 N1 P1 132.71(11) . . yes
P1 N2 C1 129.4(2) . . yes
C1 N3 C2 109.8(3) . . yes
C1 N3 C4 125.8(3) . . yes
C2 N3 C4 118.9(2) . . yes
C1 N4 C3 111.6(3) . . yes
C1 N4 C16 124.0(2) . . yes
C3 N4 C16 124.2(3) . . yes
N2 C1 N3 128.2(3) . . yes
N2 C1 N4 122.1(3) . . yes
N3 C1 N4 109.6(2) . . yes
N3 C2 C3 103.2(3) . . yes
N3 C2 H2A 111.00 . . no
N3 C2 H2B 111.00 . . no
C3 C2 H2A 111.00 . . no
C3 C2 H2B 111.00 . . no
H2A C2 H2B 109.00 . . no
N4 C3 C2 102.7(3) . . yes
N4 C3 H3A 111.00 . . no
N4 C3 H3B 111.00 . . no
C2 C3 H3A 111.00 . . no
C2 C3 H3B 111.00 . . no
H3A C3 H3B 109.00 . . no
N3 C4 C5 117.7(3) . . yes
N3 C4 C9 119.7(3) . . yes
C5 C4 C9 122.3(3) . . no
C4 C5 C6 117.2(3) . . no
C4 C5 C10 122.9(3) . . no
C6 C5 C10 119.9(3) . . no
C5 C6 C7 121.7(4) . . no
C5 C6 H6 119.00 . . no
C7 C6 H6 119.00 . . no
C6 C7 C8 120.2(4) . . no
C6 C7 H7 120.00 . . no
C8 C7 H7 120.00 . . no
C7 C8 C9 121.1(4) . . no
C7 C8 H8 119.00 . . no
C9 C8 H8 119.00 . . no
C4 C9 C8 117.5(3) . . no
C4 C9 C13 124.1(3) . . no
C8 C9 C13 118.3(3) . . no
C5 C10 C11 111.2(3) . . no
C5 C10 C12 111.2(3) . . no
C5 C10 H10 108.00 . . no
C11 C10 C12 109.4(3) . . no
C11 C10 H10 108.00 . . no
C12 C10 H10 108.00 . . no
C10 C11 H11A 109.00 . . no
C10 C11 H11B 109.00 . . no
C10 C11 H11C 110.00 . . no
H11A C11 H11B 110.00 . . no
H11A C11 H11C 109.00 . . no
H11B C11 H11C 109.00 . . no
C10 C12 H12A 109.00 . . no
C10 C12 H12B 109.00 . . no
C10 C12 H12C 109.00 . . no
H12A C12 H12B 110.00 . . no
H12A C12 H12C 109.00 . . no
H12B C12 H12C 110.00 . . no
C9 C13 C14 110.5(3) . . no
C9 C13 C15 111.2(3) . . no
C9 C13 H13 108.00 . . no
C14 C13 C15 110.2(3) . . no
C14 C13 H13 108.00 . . no
C15 C13 H13 108.00 . . no
C13 C14 H14A 110.00 . . no
C13 C14 H14B 110.00 . . no
C13 C14 H14C 109.00 . . no
H14A C14 H14B 109.00 . . no
H14A C14 H14C 109.00 . . no
H14B C14 H14C 110.00 . . no
C13 C15 H15A 110.00 . . no
C13 C15 H15B 110.00 . . no
C13 C15 H15C 109.00 . . no
H15A C15 H15B 110.00 . . no
H15A C15 H15C 109.00 . . no
H15B C15 H15C 109.00 . . no
N4 C16 C17 119.3(3) . . yes
N4 C16 C21 117.7(3) . . yes
C17 C16 C21 123.1(3) . . no
C16 C17 C18 117.0(3) . . no
C16 C17 C25 123.4(3) . . no
C18 C17 C25 119.7(3) . . no
C17 C18 C19 120.8(4) . . no
C17 C18 H18 120.00 . . no
C19 C18 H18 120.00 . . no
C18 C19 C20 121.3(4) . . no
C18 C19 H19 119.00 . . no
C20 C19 H19 119.00 . . no
C19 C20 C21 120.5(3) . . no
C19 C20 H20 120.00 . . no
C21 C20 H20 120.00 . . no
C16 C21 C20 117.4(3) . . no
C16 C21 C22 122.4(3) . . no
C20 C21 C22 120.2(3) . . no
C21 C22 C23 110.6(3) . . no
C21 C22 C24 111.6(4) . . no
C21 C22 H22 108.00 . . no
C23 C22 C24 111.7(3) . . no
C23 C22 H22 108.00 . . no
C24 C22 H22 108.00 . . no
C22 C23 H23A 109.00 . . no
C22 C23 H23B 109.00 . . no
C22 C23 H23C 109.00 . . no
H23A C23 H23B 110.00 . . no
H23A C23 H23C 110.00 . . no
H23B C23 H23C 109.00 . . no
C22 C24 H24A 110.00 . . no
C22 C24 H24B 109.00 . . no
C22 C24 H24C 110.00 . . no
H24A C24 H24B 109.00 . . no
H24A C24 H24C 109.00 . . no
H24B C24 H24C 109.00 . . no
C17 C25 C26 110.6(3) . . no
C17 C25 C27 111.1(3) . . no
C17 C25 H25 108.00 . . no
C26 C25 C27 110.9(3) . . no
C26 C25 H25 108.00 . . no
C27 C25 H25 108.00 . . no
C25 C26 H26A 110.00 . . no
C25 C26 H26B 109.00 . . no
C25 C26 H26C 109.00 . . no
H26A C26 H26B 109.00 . . no
H26A C26 H26C 110.00 . . no
H26B C26 H26C 109.00 . . no
C25 C27 H27A 110.00 . . no
C25 C27 H27B 109.00 . . no
C25 C27 H27C 109.00 . . no
H27A C27 H27B 109.00 . . no
H27A C27 H27C 109.00 . . no
H27B C27 H27C 109.00 . . no
S1 C28A F1A 110.7(6) . . yes
S1 C28A F2A 114.5(6) . . yes
S1 C28A F3A 108.3(5) . . yes
F1A C28A F2A 108.0(6) . . yes
F1A C28A F3A 107.8(7) . . yes
F2A C28A F3A 107.4(6) . . yes
Cu1 O1B S1 144(3) . . yes
S1 C28B F1B 115.1(19) . . yes
S1 C28B F2B 119(2) . . yes
S1 C28B F3B 101.8(17) . . yes
F1B C28B F2B 115(2) . . yes
F1B C28B F3B 100(2) . . yes
F2B C28B F3B 103(2) . . yes

loop_
_geom_bond_atom_site_label_1
_geom_bond_atom_site_label_2
_geom_bond_distance
_geom_bond_site_symmetry_2
_geom_bond_publ_flag
Cu1 O1A 1.858(11) . yes
Cu1 N1 1.817(3) . yes
Cu1 O1B 1.93(4) . yes
S1 O1A 1.481(7) . yes
S1 O2A 1.467(7) . yes
S1 O3A 1.444(7) . yes
S1 C28A 1.760(8) . yes
S1 O1B 1.29(4) . yes
S1 O2B 1.38(3) . yes
S1 O3B 1.38(3) . yes
S1 C28B 1.95(3) . yes
P1 N1 1.510(5) . yes
P1 N2 1.573(3) 2_755 yes
P1 N2 1.573(3) . yes
F1A C28A 1.333(10) . yes
F2A C28A 1.300(9) . yes
F3A C28A 1.363(8) . yes
N2 C1 1.310(4) . yes
N3 C1 1.359(4) . yes
N3 C2 1.480(4) . yes
N3 C4 1.441(4) . yes
N4 C1 1.348(4) . yes
N4 C3 1.461(4) . yes
N4 C16 1.439(4) . yes
C2 C3 1.511(5) . no
C2 H2A 0.9700 . no
C2 H2B 0.9700 . no
C3 H3A 0.9700 . no
C3 H3B 0.9700 . no
C4 C5 1.412(4) . no
C4 C9 1.403(5) . no
C5 C6 1.401(5) . no
C5 C10 1.518(5) . no
C6 C7 1.371(6) . no
C6 H6 0.9300 . no
C7 C8 1.388(6) . no
C7 H7 0.9300 . no
C8 C9 1.402(5) . no
C8 H8 0.9300 . no
C9 C13 1.518(4) . no
C10 C11 1.537(5) . no
C10 C12 1.535(5) . no
C10 H10 0.9800 . no
C11 H11A 0.9600 . no
C11 H11B 0.9600 . no
C11 H11C 0.9600 . no
C12 H12A 0.9600 . no
C12 H12B 0.9600 . no
C12 H12C 0.9600 . no
C13 C14 1.535(5) . no
C13 C15 1.534(5) . no
C13 H13 0.9800 . no
C14 H14A 0.9600 . no
C14 H14B 0.9600 . no
C14 H14C 0.9600 . no
C15 H15A 0.9600 . no
C15 H15B 0.9600 . no
C15 H15C 0.9600 . no
C16 C17 1.398(5) . no
C16 C21 1.400(4) . no
C17 C18 1.407(5) . no
C17 C25 1.511(4) . no
C18 C19 1.382(6) . no
C18 H18 0.9300 . no
C19 C20 1.368(6) . no
C19 H19 0.9300 . no
C20 C21 1.411(5) . no
C20 H20 0.9300 . no
C21 C22 1.517(5) . no
C22 C23 1.538(6) . no
C22 C24 1.534(6) . no
C22 H22 0.9800 . no
C23 H23A 0.9600 . no
C23 H23B 0.9600 . no
C23 H23C 0.9600 . no
C24 H24A 0.9600 . no
C24 H24B 0.9600 . no
C24 H24C 0.9600 . no
C25 C26 1.536(5) . no
C25 C27 1.538(7) . no
C25 H25 0.9800 . no
C26 H26A 0.9600 . no
C26 H26B 0.9600 . no
C26 H26C 0.9600 . no
C27 H27A 0.9600 . no
C27 H27B 0.9600 . no
C27 H27C 0.9600 . no
F1B C28B 1.33(3) . yes
F2B C28B 1.18(3) . yes
F3B C28B 1.58(3) . yes

loop_
_geom_contact_atom_site_label_1
_geom_contact_atom_site_label_2
_geom_contact_distance
_geom_contact_site_symmetry_2
_geom_contact_publ_flag
Cu1 C26 3.265(4) . no
Cu1 H12C 2.7100 2_755 no
S1 H2A 3.1100 3_775 no
P1 N3 3.286(2) 2_755 no
P1 N3 3.286(2) . no
P1 C4 3.438(3) . no
P1 C4 3.438(3) 2_755 no
F1A O1A 2.952(13) . no
F1A O3A 2.962(9) . no
F1A H12B 2.8400 . no
F2A O1A 2.948(12) . no
F2A O2A 2.963(8) . no
F2A H18 2.6100 6_755 no
F3A O2A 2.944(8) . no
F3A O3A 2.963(7) . no
F3A C2 3.316(6) 3_775 no
F3A C3 3.330(5) 3_775 no
F3A H3A 2.7400 3_775 no
O1A F1A 2.952(13) . no
O1A F2A 2.948(12) . no
O1A H19 2.8000 6_755 no
O1A H26B 2.7100 . no
O2A F2A 2.963(8) . no
O2A F3A 2.944(8) . no
O2A C8 3.183(7) 5_555 no
O2A H2A 2.7600 3_775 no
O2A H8 2.4100 5_555 no
O2A H11A 2.7200 3_775 no
O3A F1A 2.962(9) . no
O3A F3A 2.963(7) . no
O3A C2 3.338(7) 3_775 no
O3A C3 3.392(7) 3_775 no
O3A C10 3.331(8) . no
O3A C11 3.383(9) . no
O3A C12 3.409(9) . no
O3A H2A 2.6400 3_775 no
O3A H3B 2.9000 3_775 no
O3A H10 2.8300 . no
O3A H11B 2.6700 . no
O3A H12B 2.7100 . no
N2 C9 3.403(4) . no
N2 C13 3.292(4) . no
N2 C17 3.449(5) . no
N2 H13 2.6600 . no
N2 H15A 2.8000 2_755 no
N3 P1 3.286(2) . no
N3 H13 2.5100 . no
N3 H10 2.4600 . no
N4 H22 2.3900 . no
N4 H25 2.4500 . no
C1 C13 3.169(5) . no
C1 C22 3.579(4) . no
C1 C25 3.444(5) . no
C1 H13 2.4200 . no
C1 H22 3.0100 . no
C1 H25 2.7600 . no
C2 F3A 3.316(6) 3_775 no
C2 O3A 3.338(7) 3_775 no
C2 C10 3.490(5) . no
C2 O2B 3.38(3) 3_775 no
C2 O3B 3.17(2) 3_775 no
C2 H10 3.0500 . no
C3 F3A 3.330(5) 3_775 no
C3 O3A 3.392(7) 3_775 no
C3 C22 3.549(5) . no
C3 O3B 3.16(2) 3_775 no
C3 H22 2.8400 . no
C3 H25 3.0300 . no
C4 P1 3.438(3) . no
C6 C26 3.539(5) 2_755 no
C6 H14C 3.0900 7_665 no
C6 H26A 3.0600 2_755 no
C6 H11C 2.9900 . no
C6 H12A 2.7600 . no
C7 C26 3.536(6) 2_755 no
C7 O2B 3.30(2) 5_445 no
C7 H26A 3.0900 2_755 no
C8 O2A 3.183(7) 5_445 no
C8 O2B 3.21(3) 5_445 no
C8 H14A 2.8200 . no
C8 H15C 2.7900 . no
C9 N2 3.403(4) . no
C10 O3A 3.331(8) . no
C10 C2 3.490(5) . no
C10 H2A 3.0600 . no
C11 O3A 3.383(9) . no
C11 H2A 2.9800 . no
C11 H27C 3.0900 3_775 no
C12 O3A 3.409(9) . no
C12 F1B 3.260(18) . no
C12 H6 2.7600 . no
C13 N2 3.292(4) . no
C13 C1 3.169(5) . no
C14 H8 2.9500 . no
C15 H8 2.8400 . no
C15 H23C 3.0900 2_755 no
C17 N2 3.449(5) . no
C18 F2B 3.231(18) 6_745 no
C18 H26C 2.7700 . no
C18 H27A 2.9000 . no
C19 F2B 3.362(18) 6_745 no
C19 H12A 3.0700 5_545 no
C20 H23A 2.9500 . no
C20 H24C 2.7900 . no
C22 C1 3.579(4) . no
C22 C3 3.549(5) . no
C23 F3B 3.254(19) 1_545 no
C23 H13 3.0800 . no
C24 H20 2.8400 . no
C25 C1 3.444(5) . no
C26 Cu1 3.265(4) . no
C26 C6 3.539(5) 2_755 no
C26 C7 3.536(6) 2_755 no
C26 H18 2.8400 . no
C27 H18 3.0200 . no
F1B C12 3.260(18) . no
F1B F1B 2.00(2) 2_755 no
F1B F2B 2.52(2) 2_755 no
F1B O1B 2.86(5) . no
F1B O3B 2.99(3) . no
F1B C28B 2.69(3) 2_755 no
F1B H12B 2.5400 . no
F2B C18 3.231(17) 6_755 no
F2B C19 3.362(18) 6_755 no
F2B F1B 2.52(2) 2_755 no
F2B O1B 2.79(4) . no
F2B O2B 3.02(3) . no
F2B H18 2.5500 6_755 no
F2B H19 2.8200 6_755 no
F3B C23 3.254(19) 1_565 no
F3B O2B 2.95(3) . no
F3B O3B 2.96(3) . no
F3B H23A 2.8000 1_565 no
F3B H23B 2.8300 1_565 no
O1B F1B 2.86(5) . no
O1B F2B 2.79(4) . no
O1B H26B 2.7600 . no
O2B C2 3.38(3) 3_775 no
O2B C7 3.30(2) 5_555 no
O2B C8 3.21(3) 5_555 no
O2B F2B 3.02(3) . no
O2B F3B 2.95(3) . no
O2B H2A 2.8000 3_775 no
O2B H7 2.7300 5_555 no
O2B H8 2.5500 5_555 no
O3B C2 3.17(2) 3_775 no
O3B C3 3.16(2) 3_775 no
O3B F1B 2.99(3) . no
O3B F3B 2.96(3) . no
O3B H2A 2.5800 3_775 no
O3B H3B 2.7500 3_775 no
O3B H11B 2.8500 . no
O3B H12B 2.7100 . no
C28B F1B 2.69(3) 2_755 no
H2A S1 3.1100 3_775 no
H2A O2A 2.7600 3_775 no
H2A O3A 2.6400 3_775 no
H2A C10 3.0600 . no
H2A C11 2.9800 . no
H2A O2B 2.8000 3_775 no
H2A O3B 2.5800 3_775 no
H2A H11A 2.2900 . no
H3A F3A 2.7400 3_775 no
H3A H22 2.5100 . no
H3B O3A 2.9000 3_775 no
H3B O3B 2.7500 3_775 no
H6 C12 2.7600 . no
H6 H12A 2.2400 . no
H7 O2B 2.7300 5_445 no
H7 H24C 2.4800 5_455 no
H8 O2A 2.4100 5_445 no
H8 C14 2.9500 . no
H8 C15 2.8400 . no
H8 O2B 2.5500 5_445 no
H8 H14A 2.4500 . no
H8 H15C 2.3100 . no
H13 N2 2.6600 . no
H13 N3 2.5100 . no
H13 C1 2.4200 . no
H13 C23 3.0800 . no
H13 H22 2.5800 . no
H14A C8 2.8200 . no
H14A H8 2.4500 . no
H14A H15C 2.5100 . no
H14B H15B 2.5500 . no
H14C C6 3.0900 7_665 no
H15A N2 2.8000 2_755 no
H15A H23C 2.5900 2_755 no
H15B H14B 2.5500 . no
H15C C8 2.7900 . no
H15C H8 2.3100 . no
H15C H14A 2.5100 . no
H18 F2A 2.6100 6_745 no
H18 C26 2.8400 . no
H18 C27 3.0200 . no
H18 F2B 2.5500 6_745 no
H18 H26C 2.3200 . no
H18 H27A 2.5400 . no
H19 O1A 2.8000 6_745 no
H19 F2B 2.8200 6_745 no
H19 H26B 2.5200 6_745 no
H20 C24 2.8400 . no
H20 H24C 2.3100 . no
H22 N4 2.3900 . no
H22 C1 3.0100 . no
H22 C3 2.8400 . no
H22 H3A 2.5100 . no
H22 H13 2.5800 . no
H23A C20 2.9500 . no
H23A F3B 2.8000 1_545 no
H23A H24C 2.5700 . no
H23B F3B 2.8300 1_545 no
H23B H24B 2.5600 . no
H23C C15 3.0900 2_755 no
H23C H15A 2.5900 2_755 no
H24B H23B 2.5600 . no
H24C C20 2.7900 . no
H24C H7 2.4800 5_545 no
H24C H20 2.3100 . no
H24C H23A 2.5700 . no
H25 N4 2.4500 . no
H25 C1 2.7600 . no
H25 C3 3.0300 . no
H26A C6 3.0600 2_755 no
H26A C7 3.0900 2_755 no
H26B O1A 2.7100 . no
H26B O1B 2.7600 . no
H26B H19 2.5200 6_755 no
H26B H27B 2.5600 . no
H26C C18 2.7700 . no
H26C H18 2.3200 . no
H26C H27A 2.5300 . no
H27A C18 2.9000 . no
H27A H18 2.5400 . no
H27A H26C 2.5300 . no
H27B H26B 2.5600 . no
H27C C11 3.0900 3_775 no
H10 O3A 2.8300 . no
H10 N3 2.4600 . no
H10 C2 3.0500 . no
H11A O2A 2.7200 3_775 no
H11A H2A 2.2900 . no
H11B O3A 2.6700 . no
H11B O3B 2.8500 . no
H11B H12B 2.5600 . no
H11C C6 2.9900 . no
H11C H12A 2.4500 . no
H12A C6 2.7600 . no
H12A C19 3.0700 5_455 no
H12A H6 2.2400 . no
H12A H11C 2.4500 . no
H12B F1A 2.8400 . no
H12B O3A 2.7100 . no
H12B F1B 2.5400 . no
H12B O3B 2.7100 . no
H12B H11B 2.5600 . no
H12C Cu1 2.7100 2_755 no

loop_
_geom_hbond_atom_site_label_D
_geom_hbond_atom_site_label_H
_geom_hbond_atom_site_label_A
_geom_hbond_distance_DH
_geom_hbond_distance_HA
_geom_hbond_distance_DA
_geom_hbond_angle_DHA
_geom_hbond_site_symmetry_A
_geom_hbond_publ_flag
C8 H8 O2A 0.9300 2.4100 3.183(7) 140.00 5_445 yes
C13 H13 N3 0.9800 2.5100 2.971(4) 109.00 . yes
C22 H22 N4 0.9800 2.3900 2.881(4) 110.00 . yes
C25 H25 N4 0.9800 2.4500 2.932(4) 110.00 . yes
C10 H10 N3 0.9800 2.4600 2.909(4) 107.00 . yes

loop_
_geom_torsion_atom_site_label_1
_geom_torsion_atom_site_label_2
_geom_torsion_atom_site_label_3
_geom_torsion_atom_site_label_4
_geom_torsion
_geom_torsion_site_symmetry_1
_geom_torsion_site_symmetry_4
_geom_torsion_publ_flag
P1 N2 C1 N3 -48.0(5) . . no
P1 N2 C1 N4 137.1(3) . . no
O1A S1 C28A F1A -64.1(7) . . no
O1A S1 C28A F2A 58.2(7) . . no
O1A S1 C28A F3A 178.0(7) . . no
O2A S1 O1A Cu1 -137.1(8) . . no
O2A S1 C28A F1A -178.8(5) . . no
O2A S1 C28A F2A -56.5(6) . . no
O2A S1 C28A F3A 63.3(6) . . no
O3A S1 O1A Cu1 -6.4(11) . . no
O3A S1 C28A F1A 57.2(6) . . no
O3A S1 C28A F2A 179.5(6) . . no
O3A S1 C28A F3A -60.8(6) . . no
N1 P1 N2 C1 -27.3(4) . . no
N2 P1 N1 Cu1 160.42(13) . 2_755 no
N2 P1 N1 Cu1 160.42(13) 2_755 . no
N2 P1 N1 Cu1 -19.58(13) . . no
N2 P1 N2 C1 152.7(3) 2_755 . no
N3 C2 C3 N4 17.1(4) . . no
N3 C4 C5 C6 171.9(3) . . no
N3 C4 C5 C10 -6.6(4) . . no
N3 C4 C9 C8 -173.4(3) . . no
N3 C4 C9 C13 4.6(4) . . no
N4 C16 C17 C18 180.0(3) . . no
N4 C16 C17 C25 0.1(5) . . no
N4 C16 C21 C20 -179.6(3) . . no
N4 C16 C21 C22 -1.5(5) . . no
C1 N3 C2 C3 -15.5(4) . . no
C1 N3 C4 C5 125.8(3) . . no
C1 N3 C4 C9 -60.8(4) . . no
C1 N4 C3 C2 -14.4(4) . . no
C1 N4 C16 C17 -82.9(4) . . no
C1 N4 C16 C21 97.6(4) . . no
C2 N3 C1 N2 -168.4(3) . . no
C2 N3 C1 N4 7.0(4) . . no
C2 N3 C4 C5 -83.2(4) . . no
C2 N3 C4 C9 90.2(4) . . no
C3 N4 C1 N2 -179.2(3) . . no
C3 N4 C1 N3 5.1(4) . . no
C3 N4 C16 C17 90.5(4) . . no
C3 N4 C16 C21 -89.0(4) . . no
C4 N3 C1 N2 -15.2(5) . . no
C4 N3 C1 N4 160.3(3) . . no
C4 N3 C2 C3 -170.8(3) . . no
C4 C5 C6 C7 1.2(5) . . no
C4 C5 C10 C11 105.6(4) . . no
C4 C5 C10 C12 -132.2(3) . . no
C4 C9 C13 C14 -114.2(4) . . no
C4 C9 C13 C15 123.1(3) . . no
C5 C4 C9 C8 -0.3(4) . . no
C5 C4 C9 C13 177.7(3) . . no
C5 C6 C7 C8 0.6(5) . . no
C6 C5 C10 C11 -72.9(4) . . no
C6 C5 C10 C12 49.3(4) . . no
C6 C7 C8 C9 -2.3(5) . . no
C7 C8 C9 C4 2.2(5) . . no
C7 C8 C9 C13 -176.0(3) . . no
C8 C9 C13 C14 63.8(4) . . no
C8 C9 C13 C15 -58.9(4) . . no
C9 C4 C5 C6 -1.3(4) . . no
C9 C4 C5 C10 -179.9(3) . . no
C10 C5 C6 C7 179.8(3) . . no
C16 N4 C1 N2 -5.0(5) . . no
C16 N4 C1 N3 179.2(3) . . no
C16 N4 C3 C2 171.5(3) . . no
C16 C17 C18 C19 -0.7(5) . . no
C16 C17 C25 C26 124.0(4) . . no
C16 C17 C25 C27 -112.4(4) . . no
C16 C21 C22 C23 -106.6(4) . . no
C16 C21 C22 C24 128.4(4) . . no
C17 C16 C21 C20 1.0(5) . . no
C17 C16 C21 C22 179.1(3) . . no
C17 C18 C19 C20 1.5(6) . . no
C18 C17 C25 C26 -55.9(4) . . no
C18 C17 C25 C27 67.7(4) . . no
C18 C19 C20 C21 -1.1(6) . . no
C19 C20 C21 C16 -0.1(5) . . no
C19 C20 C21 C22 -178.3(3) . . no
C20 C21 C22 C23 71.5(4) . . no
C20 C21 C22 C24 -53.6(4) . . no
C21 C16 C17 C18 -0.6(5) . . no
C21 C16 C17 C25 179.5(3) . . no
C25 C17 C18 C19 179.2(3) . . no
C28A S1 O1A Cu1 110.9(8) . . no

loop_
_platon_squeeze_void_nr
_platon_squeeze_void_average_x
_platon_squeeze_void_average_y
_platon_squeeze_void_average_z
_platon_squeeze_void_volume
_platon_squeeze_void_count_electrons
_platon_squeeze_void_content
1 0.308 0.250 0.558 431 168 ' '
2 0.165 0.750 -0.085 431 168 ' '
